data_9010545
loop_
_publ_author_name
'Johnsen, O.'
'Grice, J. D.'

_publ_section_title
;
 The crystal chemistry of the eudialyte group
 Sample: #2
;
_journal_name_full 'The Canadian Mineralogist'
_journal_page_first 865
_journal_page_last 891
_journal_volume 37
_journal_year 1999
_chemical_compound_source 'Mont Saint-Hilaire, Rouville County, Quebec, Canada'
_chemical_formula_sum
;Ca4.68 Ce0.45 Cl0.764 Fe2.28 H1.244 K0.3 La0.33 Mn1.86 Na13.02 Nb0.62 Nd0.12
 O78.494 Si25.12 Sr0.12 Ta0.04 Ti0.06 Y0.18 Zr3
;
_chemical_name_mineral Eudialyte
_space_group_IT_number 160
_symmetry_space_group_name_Hall 'R 3 -2"'
_symmetry_space_group_name_H-M 'R 3 m :H'
_cell_angle_alpha 90
_cell_angle_beta 90
_cell_angle_gamma 120
_cell_formula_units_Z 3
_cell_length_a 14.2277
_cell_length_b 14.2277
_cell_length_c 29.987
_cell_volume 5256.940
_database_code_amcsd 0005608
_exptl_crystal_density_diffrn 3.044
_cod_original_sg_symbol_H-M 'R 3 m'
_cod_original_formula_sum
;Ca4.68 Mn1.86 Y.18 Ce.45 La.33 Fe2.28 Nb.62 Ta.04 Ti.06 Si25.12 Na13.02 Nd.12
 K.3 Sr.12 Zr3 O78.494 Cl.764 H1.244
;
_cod_database_code 9010545

loop_
_space_group_symop_operation_xyz
x,y,z
2/3+x,1/3+y,1/3+z
1/3+x,2/3+y,2/3+z
x,x-y,z
2/3+x,1/3+x-y,1/3+z
1/3+x,2/3+x-y,2/3+z
-y,-x,z
2/3-y,1/3-x,1/3+z
1/3-y,2/3-x,2/3+z
-x+y,y,z
2/3-x+y,1/3+y,1/3+z
1/3-x+y,2/3+y,2/3+z
-y,x-y,z
2/3-y,1/3+x-y,1/3+z
1/3-y,2/3+x-y,2/3+z
-x+y,-x,z
2/3-x+y,1/3-x,1/3+z
1/3-x+y,2/3-x,2/3+z

loop_
_atom_site_label
_atom_site_fract_x
_atom_site_fract_y
_atom_site_fract_z
_atom_site_occupancy
_atom_site_U_iso_or_equiv
_atom_site_type_symbol
_atom_site_attached_hydrogens
CaM1 0.59430 0.92590 0.16720 0.74000 0.01500 Ca 0
MnM1 0.59430 0.92590 0.16740 0.21000 0.01500 Mn 0
YM1 0.59430 0.92590 0.16740 0.03000 0.01500 Y 0
CeM1 0.59430 0.92590 0.16740 0.01000 0.01500 Ce 0
LaM1 0.59430 0.92590 0.16740 0.01000 0.01500 La 0
MnM25 0.82010 0.17990 0.16930 0.20000 0.01500 Mn 0
FeM25 0.82010 0.17990 0.16930 0.59000 0.01500 Fe 0
FeM24 0.84110 0.15890 0.16470 0.17000 0.03000 Fe 0
NbM3 0.00000 0.00000 -0.13010 0.53000 0.01500 Nb 0
TaM3 0.00000 0.00000 -0.13010 0.03500 0.01500 Ta 0
TiM3 0.00000 0.00000 -0.13010 0.05000 0.01500 Ti 0
NbM3a 0.00000 0.00000 -0.11750 0.09000 0.01500 Nb 0
TaM3a 0.00000 0.00000 -0.11750 0.00500 0.01500 Ta 0
TiM3a 0.00000 0.00000 -0.11750 0.01000 0.01500 Ti 0
SiM3b 0.00000 0.00000 -0.07990 0.12000 0.01500 Si 0
Si7 0.00000 0.00000 -0.07890 0.67000 0.01000 Si 0
Si7a 0.00000 0.00000 0.11980 0.33000 0.03000 Si 0
Na1a 0.22510 0.77490 0.01280 0.46000 0.03500 Na 0
Na1b 0.25770 0.74230 -0.00630 0.46000 0.03500 Na 0
Na2 0.43970 0.56030 -0.67630 0.98000 0.02500 Na 0
Na3a 0.08830 0.91170 0.20750 0.48000 0.07500 Na 0
CeNa3a 0.08830 0.91170 0.20750 0.01000 0.07500 Ce 0
LaNa3a 0.08830 0.91170 0.20750 0.00500 0.07500 La 0
NdNa3a 0.08830 0.91170 0.20750 0.00500 0.07500 Nd 0
Na3b 0.10640 0.89360 0.21490 0.48000 0.07500 Na 0
CeNa3b 0.10640 0.89360 0.21490 0.01000 0.07500 Ce 0
LaNa3b 0.10640 0.89360 0.21490 0.00500 0.07500 La 0
NdNa3b 0.10640 0.89360 0.21490 0.00500 0.07500 Nd 0
Na4 0.56620 0.43380 0.11960 0.56000 0.01500 Na 0
CeNa4 0.56620 0.43380 0.11960 0.11000 0.01500 Ce 0
LaNa4 0.56620 0.43380 0.11960 0.08000 0.01500 La 0
NdNa4 0.56620 0.43380 0.11960 0.03000 0.01500 Nd 0
KNa4 0.56620 0.43380 0.11960 0.10000 0.01500 K 0
CaNa4 0.56620 0.43380 0.11960 0.08000 0.01500 Ca 0
SrNa4 0.56620 0.43380 0.11960 0.04000 0.01500 Sr 0
Na5 0.73990 0.26010 0.31680 0.92000 0.06500 Na 0
Zr 0.49790 0.50210 0.00000 1.00000 0.01000 Zr 0
Si1 0.26300 0.73700 0.24930 1.00000 0.01500 Si 0
Si2 0.40360 0.59640 0.08650 1.00000 0.01500 Si 0
Si3 0.54030 0.45970 0.24340 1.00000 0.01000 Si 0
Si4 0.12380 0.87620 0.09260 1.00000 0.01000 Si 0
Si5 0.94410 0.67460 0.26300 1.00000 0.01000 Si 0
Si6 0.72380 0.06260 0.06980 1.00000 0.01000 Si 0
O1 0.39460 0.60540 0.24580 1.00000 0.02500 O 0
O2 0.22100 0.77900 0.20970 1.00000 0.03500 O 0
O3 0.23670 0.76330 0.29860 1.00000 0.03500 O 0
O4 0.27110 0.72890 0.09270 1.00000 0.03000 O 0
O5 0.44880 0.55120 0.12370 1.00000 0.03500 O 0
O6 0.09220 0.90780 0.36980 1.00000 0.03000 O 0
O7 0.61160 0.04180 0.27360 1.00000 0.01500 O 0
O8 0.51530 0.48470 0.19490 1.00000 0.01500 O 0
O9 0.60470 0.39530 0.24650 1.00000 0.02500 O 0
O10 0.71950 0.94710 0.05050 1.00000 0.02500 O 0
O11 0.15460 0.84540 0.13900 1.00000 0.02000 O 0
O12 0.05940 0.94060 0.10070 1.00000 0.03500 O 0
O13 0.30010 0.89880 -0.62630 1.00000 0.02000 O 0
O14 0.70760 0.07740 0.12190 1.00000 0.01500 O 0
O15 0.84140 0.15860 0.05220 1.00000 0.01500 O 0
O16 0.74610 0.77360 0.29290 1.00000 0.02000 O 0
O17 0.95660 0.70100 0.21060 1.00000 0.01500 O 0
O18 0.82030 0.17970 0.28000 1.00000 0.01500 O 0
O19 -0.72970 0.27030 0.16940 0.75000 0.02000 O 0
O20 0.00000 0.00000 0.02600 0.75000 0.02000 O 0
ClX1a 0.00000 0.00000 0.73720 0.11000 0.03000 Cl 0
O-HX1a 0.00000 0.00000 0.73720 0.14000 0.03000 O 0
ClX1b 0.04850 0.09710 -0.25940 0.03700 0.03000 Cl 0
O-HX1b 0.04850 0.09710 -0.25940 0.04700 0.03000 O 0
ClX1c 0.05020 0.10050 -0.22830 0.03700 0.03000 Cl 0
O-HX1c 0.05020 0.10050 -0.22830 0.04700 0.03000 O 0
ClX1d 0.02410 0.04820 -0.20330 0.03700 0.03000 Cl 0
O-HX1d 0.02410 0.04820 -0.20330 0.04700 0.03000 O 0
ClX2a 0.00000 0.00000 0.24370 0.08000 0.03000 Cl 0
O-HX2a 0.00000 0.00000 0.24370 0.17000 0.03000 O 0
ClX2b 0.00000 0.00000 0.17320 0.08000 0.03000 Cl 0
O-HX2b 0.00000 0.00000 0.17320 0.17000 0.03000 O 0
ClX2c 0.01750 0.03500 0.29310 0.02700 0.03000 Cl 0
O-HX2c 0.01750 0.03500 0.29310 0.05700 0.03000 O 0
ClX2d 0.00000 0.00000 0.26270 0.08000 0.03000 Cl 0
O-HX2d 0.00000 0.00000 0.26270 0.17000 0.03000 O 0

loop_
_cod_changelog_entry_id
_cod_changelog_entry_author
_cod_changelog_entry_date
_cod_changelog_entry_text
1
;cod-tools version 3.8.0
Id: cif_guess_AMCSD_atom_types 9581 2023-05-17 12:35:41Z saulius
;
2023-05-23T09:22:51+03:00
;Derived atom types and hydrogen counts
from atom names that follow the AMCSD naming convention
(Wat == water, O-H == hydroxyl).
;

loop_
_cod_related_entry_id
_cod_related_entry_database
_cod_related_entry_code
1 AMCSD 0005608
